data_4311848
loop_
_publ_author_name
'Ru-Qiang Zou'
'Xian-He Bu'
'Ruo-Hua Zhang'

_publ_contact_author
;
  Xian-He Bu
  Department of Chemistry, Nankai University, Tianjin 300071,China
;
_publ_contact_author_email buxh@nankai.edu.cn
_publ_section_title
;
 Novel Eclipsed 2D Cadmium(II) Coordination Polymers with Open-Channel
 Structure Constructed from Terephthalate and 3-(2-Pyridyl)pyrazole:
 Crystal Structures, Emission Properties, and Inclusion of Guest Molecules
;
_journal_name_full 'Inorganic Chemistry'
_journal_page_first 5382
_journal_page_last 5386
_journal_paper_doi 10.1021/ic049625e
_journal_volume 43
_journal_year 2004
_chemical_formula_sum 'C24 H22 Cd N6 O6'
_chemical_formula_weight 602.88
_chemical_name_systematic
; 
 ? 
;
_space_group_IT_number 2
_symmetry_cell_setting triclinic
_symmetry_space_group_name_Hall '-P 1'
_symmetry_space_group_name_H-M 'P -1'
_atom_sites_solution_hydrogens geom
_atom_sites_solution_primary direct
_atom_sites_solution_secondary difmap
_audit_creation_method SHELXL-97
_cell_angle_alpha 93.405(5)
_cell_angle_beta 113.883(6)
_cell_angle_gamma 107.786(6)
_cell_formula_units_Z 2
_cell_length_a 10.351(4)
_cell_length_b 10.383(4)
_cell_length_c 11.932(4)
_cell_measurement_reflns_used 642
_cell_measurement_temperature 293(2)
_cell_measurement_theta_max 19.86
_cell_measurement_theta_min 3.22
_cell_volume 1091.6(7)
_computing_cell_refinement SMART
_computing_data_collection 'SMART (Bruker, 1998)'
_computing_data_reduction 'SAINT (Bruker, 1998)'
_computing_molecular_graphics 'SHELXTL (Sheldrick, 1997b)'
_computing_publication_material SHELXTL
_computing_structure_refinement 'SHELXL-97 (Sheldrick, 1997a)'
_computing_structure_solution 'SHELXS-97 (Sheldrick, 1997a)'
_diffrn_ambient_temperature 293(2)
_diffrn_measured_fraction_theta_full 0.982
_diffrn_measured_fraction_theta_max 0.982
_diffrn_measurement_device_type 'Bruker SMART CCD area-detector'
_diffrn_measurement_method '\f and \w scans'
_diffrn_radiation_monochromator graphite
_diffrn_radiation_source 'fine-focus sealed tube'
_diffrn_radiation_type MoK\a
_diffrn_radiation_wavelength 0.71073
_diffrn_reflns_av_R_equivalents 0.0351
_diffrn_reflns_av_sigmaI/netI 0.0975
_diffrn_reflns_limit_h_max 7
_diffrn_reflns_limit_h_min -12
_diffrn_reflns_limit_k_max 13
_diffrn_reflns_limit_k_min -11
_diffrn_reflns_limit_l_max 14
_diffrn_reflns_limit_l_min -13
_diffrn_reflns_number 6292
_diffrn_reflns_theta_full 26.45
_diffrn_reflns_theta_max 26.45
_diffrn_reflns_theta_min 2.11
_diffrn_standards_number 0
_exptl_absorpt_coefficient_mu 1.059
_exptl_absorpt_correction_T_max 1.000000
_exptl_absorpt_correction_T_min 0.866233
_exptl_absorpt_correction_type multi-scan
_exptl_absorpt_process_details '(SADABS; Sheldrick, 1996)'
_exptl_crystal_colour colorless
_exptl_crystal_density_diffrn 1.834
_exptl_crystal_density_meas ?
_exptl_crystal_density_method 'not measured'
_exptl_crystal_description block
_exptl_crystal_F_000 608
_exptl_crystal_size_max 0.30
_exptl_crystal_size_mid 0.25
_exptl_crystal_size_min 0.20
_refine_diff_density_max 0.436
_refine_diff_density_min -0.994
_refine_diff_density_rms 0.085
_refine_ls_extinction_method none
_refine_ls_goodness_of_fit_ref 0.840
_refine_ls_hydrogen_treatment mixed
_refine_ls_matrix_type full
_refine_ls_number_parameters 217
_refine_ls_number_reflns 4414
_refine_ls_number_restraints 0
_refine_ls_restrained_S_all 0.840
_refine_ls_R_factor_all 0.0855
_refine_ls_R_factor_gt 0.0437
_refine_ls_shift/su_max 0.000
_refine_ls_shift/su_mean 0.000
_refine_ls_structure_factor_coef Fsqd
_refine_ls_weighting_details 'calc w=1/[\s^2^(Fo^2^)+(0.0404P)^2^+0.0000P] where P=(Fo^2^+2Fc^2^)/3'
_refine_ls_weighting_scheme calc
_refine_ls_wR_factor_gt 0.0862
_refine_ls_wR_factor_ref 0.0960
_reflns_number_gt 2465
_reflns_number_total 4414
_reflns_threshold_expression I>2\s(I)
_cod_data_source_file ic049625esi20040322_124032_2.cif
_cod_data_source_block complex2
_cod_depositor_comments
;
The following automatic conversions were performed:
'_symmetry_cell_setting' value 'Triclinic' changed to 'triclinic'
according to '/home/saulius/struct/CIF-dictionaries/cif_core.dic'
dictionary named 'cif_core.dic' version 2.4.1 from 2010-06-29.

Automatic conversion script
Id: cif_fix_enum 1527 2010-12-29 10:47:43Z saulius 

The following automatic conversions were performed:

'_exptl_crystal_density_meas' value 'none' was changed to '?' - the
value is perceived as not measured.

Automatic conversion script
Id: cif_fix_values 3008 2015-01-20 13:52:24Z robertas 
;
_cod_database_code 4311848

loop_
_symmetry_equiv_pos_as_xyz
'x, y, z'
'-x, -y, -z'

loop_
_atom_site_label
_atom_site_type_symbol
_atom_site_fract_x
_atom_site_fract_y
_atom_site_fract_z
_atom_site_U_iso_or_equiv
_atom_site_adp_type
_atom_site_occupancy
_atom_site_symmetry_multiplicity
_atom_site_calc_flag
_atom_site_refinement_flags
_atom_site_disorder_assembly
_atom_site_disorder_group
O2 O 1.1389(4) 0.9985(3) 0.9934(3) 0.0608(10) Uani 1 1 d . . .
Cd1 Cd 0.88007(5) 0.81907(3) 0.89068(3) 0.05701(16) Uani 1 1 d . . .
C1 C 1.0202(7) 0.6567(5) 1.2445(5) 0.0800(18) Uani 1 1 d . . .
H1A H 1.0719 0.6630 1.3302 0.096 Uiso 1 1 calc R . .
C2 C 0.9345(7) 0.5378(6) 1.1555(5) 0.0789(18) Uani 1 1 d . . .
H2A H 0.9148 0.4475 1.1677 0.095 Uiso 1 1 calc R . .
C3 C 0.8826(6) 0.5802(4) 1.0422(5) 0.0607(15) Uani 1 1 d . . .
C4 C 0.7867(6) 0.5008(5) 0.9132(5) 0.0656(16) Uani 1 1 d . . .
C5 C 0.7174(7) 0.3577(5) 0.8846(6) 0.0773(18) Uani 1 1 d . . .
H5A H 0.7320 0.3079 0.9480 0.093 Uiso 1 1 calc R . .
C6 C 0.6269(8) 0.2906(6) 0.7614(7) 0.104(3) Uani 1 1 d . . .
H6A H 0.5802 0.1947 0.7405 0.124 Uiso 1 1 calc R . .
C7 C 0.6067(7) 0.3638(6) 0.6724(7) 0.102(3) Uani 1 1 d . . .
H7A H 0.5441 0.3188 0.5891 0.123 Uiso 1 1 calc R . .
C8 C 0.6776(7) 0.5065(6) 0.7022(5) 0.093(2) Uani 1 1 d . . .
H8A H 0.6641 0.5561 0.6386 0.111 Uiso 1 1 calc R . .
C9 C 0.6956(6) 0.8953(5) 0.6899(4) 0.0449(12) Uani 1 1 d . . .
C10 C 0.5938(5) 0.9479(4) 0.5908(3) 0.0341(10) Uani 1 1 d . . .
C11 C 0.4459(5) 0.9204(4) 0.5708(4) 0.0417(12) Uani 1 1 d . . .
H11A H 0.4080 0.8668 0.6181 0.050 Uiso 1 1 calc R . .
C12 C 0.6459(5) 1.0272(4) 0.5198(4) 0.0413(11) Uani 1 1 d . . .
H12A H 0.7452 1.0464 0.5326 0.050 Uiso 1 1 calc R . .
C13 C 1.1828(6) 0.9236(4) 0.9413(4) 0.0503(13) Uani 1 1 d . . .
C14 C 1.3479(6) 0.9650(4) 0.9702(4) 0.0472(12) Uani 1 1 d . . .
C15 C 1.3950(7) 0.8887(5) 0.9071(5) 0.0680(16) Uani 1 1 d . . .
H15A H 1.3236 0.8128 0.8433 0.082 Uiso 1 1 calc R . .
C16 C 1.4566(7) 1.0778(5) 1.0635(5) 0.0694(16) Uani 1 1 d . . .
H16A H 1.4274 1.1315 1.1068 0.083 Uiso 1 1 calc R . .
N1 N 1.0168(5) 0.7629(4) 1.1865(4) 0.0681(13) Uani 1 1 d . . .
H1B H 1.0630 0.8485 1.2241 0.082 Uiso 1 1 calc R . .
N2 N 0.9316(5) 0.7187(4) 1.0613(3) 0.0608(12) Uani 1 1 d . . .
N3 N 0.7664(5) 0.5741(4) 0.8231(4) 0.0725(14) Uani 1 1 d . . .
O1 O 1.0900(4) 0.8104(3) 0.8655(3) 0.0633(10) Uani 1 1 d . . .
O3 O 0.8354(4) 0.9536(3) 0.7349(3) 0.0542(9) Uani 1 1 d . . .
O4 O 0.6359(4) 0.7942(3) 0.7278(3) 0.0596(9) Uani 1 1 d . . .

loop_
_atom_site_aniso_label
_atom_site_aniso_U_11
_atom_site_aniso_U_22
_atom_site_aniso_U_33
_atom_site_aniso_U_23
_atom_site_aniso_U_13
_atom_site_aniso_U_12
O2 0.061(2) 0.0579(19) 0.0518(19) -0.0079(16) 0.0046(18) 0.0385(18)
Cd1 0.0754(3) 0.0412(2) 0.03576(19) 0.00117(13) -0.00564(17) 0.04005(19)
C1 0.095(5) 0.064(4) 0.060(3) 0.019(3) 0.004(3) 0.041(4)
C2 0.088(5) 0.056(3) 0.082(4) 0.030(3) 0.014(4) 0.043(3)
C3 0.069(4) 0.040(3) 0.060(3) 0.005(2) 0.004(3) 0.036(3)
C4 0.065(4) 0.042(3) 0.078(4) 0.000(3) 0.010(3) 0.036(3)
C5 0.077(4) 0.036(3) 0.105(5) 0.000(3) 0.025(4) 0.028(3)
C6 0.089(5) 0.044(3) 0.134(7) -0.031(4) 0.012(5) 0.028(3)
C7 0.095(5) 0.067(4) 0.090(5) -0.034(4) -0.016(4) 0.046(4)
C8 0.103(5) 0.070(4) 0.066(4) -0.018(3) -0.014(4) 0.056(4)
C9 0.064(4) 0.036(2) 0.029(2) -0.0001(19) 0.004(2) 0.035(3)
C10 0.036(3) 0.032(2) 0.027(2) 0.0043(17) 0.001(2) 0.021(2)
C11 0.054(3) 0.036(2) 0.030(2) 0.0093(18) 0.009(2) 0.021(2)
C12 0.036(3) 0.039(2) 0.038(2) 0.007(2) 0.004(2) 0.016(2)
C13 0.067(4) 0.048(3) 0.030(2) 0.008(2) 0.002(2) 0.040(3)
C14 0.062(3) 0.043(2) 0.034(2) 0.0037(19) 0.008(2) 0.035(2)
C15 0.076(4) 0.057(3) 0.055(3) -0.015(2) 0.007(3) 0.038(3)
C16 0.090(5) 0.059(3) 0.057(3) -0.008(3) 0.017(3) 0.050(3)
N1 0.089(3) 0.055(2) 0.047(2) 0.009(2) 0.004(2) 0.045(2)
N2 0.072(3) 0.050(2) 0.040(2) -0.0004(18) -0.007(2) 0.039(2)
N3 0.086(3) 0.051(2) 0.054(3) -0.008(2) -0.007(2) 0.046(2)
O1 0.067(2) 0.0522(19) 0.0522(19) -0.0058(16) -0.0001(18) 0.0364(18)
O3 0.046(2) 0.065(2) 0.0390(18) 0.0081(15) -0.0037(17) 0.0350(18)
O4 0.077(3) 0.0475(19) 0.0450(19) 0.0150(15) 0.0083(18) 0.0356(18)

loop_
_atom_type_symbol
_atom_type_description
_atom_type_scat_dispersion_real
_atom_type_scat_dispersion_imag
_atom_type_scat_source
C C 0.0033 0.0016 'International Tables Vol C Tables 4.2.6.8 and 6.1.1.4'
H H 0.0000 0.0000 'International Tables Vol C Tables 4.2.6.8 and 6.1.1.4'
N N 0.0061 0.0033 'International Tables Vol C Tables 4.2.6.8 and 6.1.1.4'
O O 0.0106 0.0060 'International Tables Vol C Tables 4.2.6.8 and 6.1.1.4'
Cd Cd -0.8075 1.2024 'International Tables Vol C Tables 4.2.6.8 and 6.1.1.4'

loop_
_geom_angle_atom_site_label_1
_geom_angle_atom_site_label_2
_geom_angle_atom_site_label_3
_geom_angle
_geom_angle_site_symmetry_1
_geom_angle_site_symmetry_3
_geom_angle_publ_flag
C13 O2 Cd1 165.4(3) . 2_777 ?
C13 O2 Cd1 89.2(3) . . ?
Cd1 O2 Cd1 105.35(13) 2_777 . ?
N2 Cd1 O1 94.16(14) . . ?
N2 Cd1 O3 171.40(11) . . ?
O1 Cd1 O3 89.15(11) . . ?
N2 Cd1 N3 70.42(14) . . ?
O1 Cd1 N3 89.11(14) . . ?
O3 Cd1 N3 117.63(13) . . ?
N2 Cd1 O2 89.08(12) . 2_777 ?
O1 Cd1 O2 128.59(11) . 2_777 ?
O3 Cd1 O2 82.66(11) . 2_777 ?
N3 Cd1 O2 139.01(16) . 2_777 ?
N2 Cd1 O4 127.94(15) . . ?
O1 Cd1 O4 127.09(11) . . ?
O3 Cd1 O4 54.33(11) . . ?
N3 Cd1 O4 79.09(12) . . ?
O2 Cd1 O4 87.36(10) 2_777 . ?
N2 Cd1 O2 90.93(13) . . ?
O1 Cd1 O2 54.04(11) . . ?
O3 Cd1 O2 84.59(11) . . ?
N3 Cd1 O2 138.03(13) . . ?
O2 Cd1 O2 74.65(13) 2_777 . ?
O4 Cd1 O2 137.19(11) . . ?
N2 Cd1 C9 153.96(18) . . ?
O1 Cd1 C9 110.18(14) . . ?
O3 Cd1 C9 27.05(13) . . ?
N3 Cd1 C9 99.95(14) . . ?
O2 Cd1 C9 82.98(11) 2_777 . ?
O4 Cd1 C9 27.34(13) . . ?
O2 Cd1 C9 110.58(14) . . ?
N1 C1 C2 107.7(5) . . ?
N1 C1 H1A 126.1 . . ?
C2 C1 H1A 126.1 . . ?
C1 C2 C3 105.2(4) . . ?
C1 C2 H2A 127.4 . . ?
C3 C2 H2A 127.4 . . ?
N2 C3 C2 110.7(4) . . ?
N2 C3 C4 118.1(4) . . ?
C2 C3 C4 131.3(4) . . ?
N3 C4 C5 121.2(5) . . ?
N3 C4 C3 116.3(4) . . ?
C5 C4 C3 122.5(5) . . ?
C6 C5 C4 119.2(6) . . ?
C6 C5 H5A 120.4 . . ?
C4 C5 H5A 120.4 . . ?
C7 C6 C5 119.4(5) . . ?
C7 C6 H6A 120.3 . . ?
C5 C6 H6A 120.3 . . ?
C6 C7 C8 120.8(6) . . ?
C6 C7 H7A 119.6 . . ?
C8 C7 H7A 119.6 . . ?
N3 C8 C7 120.5(6) . . ?
N3 C8 H8A 119.7 . . ?
C7 C8 H8A 119.7 . . ?
O3 C9 O4 121.8(4) . . ?
O3 C9 C10 120.1(4) . . ?
O4 C9 C10 118.2(5) . . ?
O3 C9 Cd1 60.2(2) . . ?
O4 C9 Cd1 61.8(2) . . ?
C10 C9 Cd1 173.4(3) . . ?
C12 C10 C11 118.5(4) . . ?
C12 C10 C9 120.7(4) . . ?
C11 C10 C9 120.8(4) . . ?
C10 C11 C12 119.9(4) . 2_676 ?
C10 C11 H11A 120.0 . . ?
C12 C11 H11A 120.0 2_676 . ?
C10 C12 C11 121.5(4) . 2_676 ?
C10 C12 H12A 119.2 . . ?
C11 C12 H12A 119.2 2_676 . ?
O2 C13 O1 120.7(5) . . ?
O2 C13 C14 120.8(4) . . ?
O1 C13 C14 118.5(4) . . ?
C15 C14 C16 118.0(5) . . ?
C15 C14 C13 121.0(4) . . ?
C16 C14 C13 121.0(4) . . ?
C16 C15 C14 121.1(5) 2_877 . ?
C16 C15 H15A 119.5 2_877 . ?
C14 C15 H15A 119.5 . . ?
C15 C16 C14 120.9(5) 2_877 . ?
C15 C16 H16A 119.5 2_877 . ?
C14 C16 H16A 119.5 . . ?
C1 N1 N2 111.5(4) . . ?
C1 N1 H1B 124.3 . . ?
N2 N1 H1B 124.3 . . ?
C3 N2 N1 104.9(4) . . ?
C3 N2 Cd1 118.5(3) . . ?
N1 N2 Cd1 136.1(3) . . ?
C4 N3 C8 118.9(5) . . ?
C4 N3 Cd1 116.5(3) . . ?
C8 N3 Cd1 124.5(4) . . ?
C13 O1 Cd1 95.9(3) . . ?
C9 O3 Cd1 92.8(3) . . ?
C9 O4 Cd1 90.8(3) . . ?

loop_
_geom_bond_atom_site_label_1
_geom_bond_atom_site_label_2
_geom_bond_distance
_geom_bond_site_symmetry_2
_geom_bond_publ_flag
O2 C13 1.260(5) . ?
O2 Cd1 2.382(3) 2_777 ?
O2 Cd1 2.484(3) . ?
Cd1 N2 2.286(4) . ?
Cd1 O1 2.338(4) . ?
Cd1 O3 2.372(3) . ?
Cd1 N3 2.380(4) . ?
Cd1 O2 2.382(3) 2_777 ?
Cd1 O4 2.407(3) . ?
Cd1 C9 2.731(4) . ?
C1 N1 1.339(6) . ?
C1 C2 1.361(7) . ?
C1 H1A 0.9300 . ?
C2 C3 1.391(7) . ?
C2 H2A 0.9300 . ?
C3 N2 1.341(5) . ?
C3 C4 1.466(7) . ?
C4 N3 1.338(6) . ?
C4 C5 1.389(6) . ?
C5 C6 1.374(8) . ?
C5 H5A 0.9300 . ?
C6 C7 1.327(9) . ?
C6 H6A 0.9300 . ?
C7 C8 1.386(8) . ?
C7 H7A 0.9300 . ?
C8 N3 1.353(6) . ?
C8 H8A 0.9300 . ?
C9 O3 1.243(6) . ?
C9 O4 1.254(5) . ?
C9 C10 1.492(5) . ?
C10 C12 1.366(6) . ?
C10 C11 1.382(6) . ?
C11 C12 1.386(5) 2_676 ?
C11 H11A 0.9300 . ?
C12 C11 1.386(5) 2_676 ?
C12 H12A 0.9300 . ?
C13 O1 1.265(5) . ?
C13 C14 1.510(7) . ?
C14 C15 1.377(6) . ?
C14 C16 1.380(6) . ?
C15 C16 1.351(7) 2_877 ?
C15 H15A 0.9300 . ?
C16 C15 1.351(7) 2_877 ?
C16 H16A 0.9300 . ?
N1 N2 1.350(5) . ?
N1 H1B 0.8600 . ?

loop_
_geom_torsion_atom_site_label_1
_geom_torsion_atom_site_label_2
_geom_torsion_atom_site_label_3
_geom_torsion_atom_site_label_4
_geom_torsion
_geom_torsion_site_symmetry_1
_geom_torsion_site_symmetry_2
_geom_torsion_site_symmetry_3
_geom_torsion_site_symmetry_4
_geom_torsion_publ_flag
C13 O2 Cd1 N2 92.5(3) . . . . ?
Cd1 O2 Cd1 N2 -88.79(14) 2_777 . . . ?
C13 O2 Cd1 O1 -2.0(2) . . . . ?
Cd1 O2 Cd1 O1 176.74(17) 2_777 . . . ?
C13 O2 Cd1 O3 -94.8(2) . . . . ?
Cd1 O2 Cd1 O3 83.85(12) 2_777 . . . ?
C13 O2 Cd1 N3 31.4(3) . . . . ?
Cd1 O2 Cd1 N3 -149.90(17) 2_777 . . . ?
C13 O2 Cd1 O2 -178.7(3) . . . 2_777 ?
Cd1 O2 Cd1 O2 0.0 2_777 . . 2_777 ?
C13 O2 Cd1 O4 -110.2(3) . . . . ?
Cd1 O2 Cd1 O4 68.48(19) 2_777 . . . ?
C13 O2 Cd1 C9 -102.5(2) . . . . ?
Cd1 O2 Cd1 C9 76.21(15) 2_777 . . . ?
N1 C1 C2 C3 0.8(7) . . . . ?
C1 C2 C3 N2 -1.3(7) . . . . ?
C1 C2 C3 C4 179.5(6) . . . . ?
N2 C3 C4 N3 5.6(7) . . . . ?
C2 C3 C4 N3 -175.3(6) . . . . ?
N2 C3 C4 C5 -173.2(5) . . . . ?
C2 C3 C4 C5 6.0(10) . . . . ?
N3 C4 C5 C6 0.2(9) . . . . ?
C3 C4 C5 C6 178.9(6) . . . . ?
C4 C5 C6 C7 -0.5(10) . . . . ?
C5 C6 C7 C8 1.1(11) . . . . ?
C6 C7 C8 N3 -1.4(11) . . . . ?
N2 Cd1 C9 O3 160.8(3) . . . . ?
O1 Cd1 C9 O3 -41.0(3) . . . . ?
N3 Cd1 C9 O3 -133.8(3) . . . . ?
O2 Cd1 C9 O3 87.6(2) 2_777 . . . ?
O4 Cd1 C9 O3 -174.5(4) . . . . ?
O2 Cd1 C9 O3 16.9(3) . . . . ?
N2 Cd1 C9 O4 -24.7(4) . . . . ?
O1 Cd1 C9 O4 133.5(2) . . . . ?
O3 Cd1 C9 O4 174.5(4) . . . . ?
N3 Cd1 C9 O4 40.8(3) . . . . ?
O2 Cd1 C9 O4 -97.9(2) 2_777 . . . ?
O2 Cd1 C9 O4 -168.5(2) . . . . ?
N2 Cd1 C9 C10 67(3) . . . . ?
O1 Cd1 C9 C10 -135(3) . . . . ?
O3 Cd1 C9 C10 -94(3) . . . . ?
N3 Cd1 C9 C10 132(3) . . . . ?
O2 Cd1 C9 C10 -6(3) 2_777 . . . ?
O4 Cd1 C9 C10 92(3) . . . . ?
O2 Cd1 C9 C10 -77(3) . . . . ?
O3 C9 C10 C12 21.5(6) . . . . ?
O4 C9 C10 C12 -160.4(4) . . . . ?
Cd1 C9 C10 C12 112(3) . . . . ?
O3 C9 C10 C11 -156.9(4) . . . . ?
O4 C9 C10 C11 21.2(5) . . . . ?
Cd1 C9 C10 C11 -67(4) . . . . ?
C12 C10 C11 C12 0.1(6) . . . 2_676 ?
C9 C10 C11 C12 178.6(3) . . . 2_676 ?
C11 C10 C12 C11 -0.1(6) . . . 2_676 ?
C9 C10 C12 C11 -178.6(3) . . . 2_676 ?
Cd1 O2 C13 O1 -171.6(8) 2_777 . . . ?
Cd1 O2 C13 O1 3.4(4) . . . . ?
Cd1 O2 C13 C14 9.9(14) 2_777 . . . ?
Cd1 O2 C13 C14 -175.1(3) . . . . ?
O2 C13 C14 C15 -175.4(4) . . . . ?
O1 C13 C14 C15 6.1(6) . . . . ?
O2 C13 C14 C16 6.8(6) . . . . ?
O1 C13 C14 C16 -171.7(4) . . . . ?
C16 C14 C15 C16 0.7(9) . . . 2_877 ?
C13 C14 C15 C16 -177.2(5) . . . 2_877 ?
C15 C14 C16 C15 -0.7(9) . . . 2_877 ?
C13 C14 C16 C15 177.2(5) . . . 2_877 ?
C2 C1 N1 N2 -0.1(7) . . . . ?
C2 C3 N2 N1 1.2(6) . . . . ?
C4 C3 N2 N1 -179.5(5) . . . . ?
C2 C3 N2 Cd1 175.1(4) . . . . ?
C4 C3 N2 Cd1 -5.6(6) . . . . ?
C1 N1 N2 C3 -0.7(6) . . . . ?
C1 N1 N2 Cd1 -172.9(4) . . . . ?
O1 Cd1 N2 C3 -84.6(4) . . . . ?
O3 Cd1 N2 C3 162.9(8) . . . . ?
N3 Cd1 N2 C3 2.9(4) . . . . ?
O2 Cd1 N2 C3 146.7(4) 2_777 . . . ?
O4 Cd1 N2 C3 60.8(4) . . . . ?
O2 Cd1 N2 C3 -138.6(4) . . . . ?
C9 Cd1 N2 C3 74.9(5) . . . . ?
O1 Cd1 N2 N1 86.8(5) . . . . ?
O3 Cd1 N2 N1 -25.6(13) . . . . ?
N3 Cd1 N2 N1 174.4(5) . . . . ?
O2 Cd1 N2 N1 -41.8(5) 2_777 . . . ?
O4 Cd1 N2 N1 -127.7(5) . . . . ?
O2 Cd1 N2 N1 32.8(5) . . . . ?
C9 Cd1 N2 N1 -113.7(5) . . . . ?
C5 C4 N3 C8 -0.5(8) . . . . ?
C3 C4 N3 C8 -179.3(5) . . . . ?
C5 C4 N3 Cd1 175.9(4) . . . . ?
C3 C4 N3 Cd1 -2.9(6) . . . . ?
C7 C8 N3 C4 1.1(9) . . . . ?
C7 C8 N3 Cd1 -175.0(5) . . . . ?
N2 Cd1 N3 C4 0.1(4) . . . . ?
O1 Cd1 N3 C4 94.9(4) . . . . ?
O3 Cd1 N3 C4 -176.6(3) . . . . ?
O2 Cd1 N3 C4 -64.1(4) 2_777 . . . ?
O4 Cd1 N3 C4 -137.0(4) . . . . ?
O2 Cd1 N3 C4 68.4(4) . . . . ?
C9 Cd1 N3 C4 -154.8(4) . . . . ?
N2 Cd1 N3 C8 176.4(5) . . . . ?
O1 Cd1 N3 C8 -88.9(5) . . . . ?
O3 Cd1 N3 C8 -0.3(5) . . . . ?
O2 Cd1 N3 C8 112.1(5) 2_777 . . . ?
O4 Cd1 N3 C8 39.2(5) . . . . ?
O2 Cd1 N3 C8 -115.3(5) . . . . ?
C9 Cd1 N3 C8 21.4(5) . . . . ?
O2 C13 O1 Cd1 -3.6(4) . . . . ?
C14 C13 O1 Cd1 174.9(3) . . . . ?
N2 Cd1 O1 C13 -86.2(3) . . . . ?
O3 Cd1 O1 C13 85.9(3) . . . . ?
N3 Cd1 O1 C13 -156.5(3) . . . . ?
O2 Cd1 O1 C13 6.0(3) 2_777 . . . ?
O4 Cd1 O1 C13 128.0(2) . . . . ?
O2 Cd1 O1 C13 2.0(2) . . . . ?
C9 Cd1 O1 C13 103.3(3) . . . . ?
O4 C9 O3 Cd1 -5.7(4) . . . . ?
C10 C9 O3 Cd1 172.4(3) . . . . ?
N2 Cd1 O3 C9 -105.3(10) . . . . ?
O1 Cd1 O3 C9 141.9(2) . . . . ?
N3 Cd1 O3 C9 53.4(3) . . . . ?
O2 Cd1 O3 C9 -88.9(2) 2_777 . . . ?
O4 Cd1 O3 C9 3.1(2) . . . . ?
O2 Cd1 O3 C9 -164.1(2) . . . . ?
O3 C9 O4 Cd1 5.6(4) . . . . ?
C10 C9 O4 Cd1 -172.6(3) . . . . ?
N2 Cd1 O4 C9 166.6(2) . . . . ?
O1 Cd1 O4 C9 -58.6(3) . . . . ?
O3 Cd1 O4 C9 -3.1(2) . . . . ?
N3 Cd1 O4 C9 -139.1(3) . . . . ?
O2 Cd1 O4 C9 79.8(2) 2_777 . . . ?
O2 Cd1 O4 C9 15.9(3) . . . . ?
